data_4103973
loop_
_publ_author_name
'Monica Carreira'
'Manutsavin Charernsuk'
'Michael Eberhard'
'Natalie Fey'
'Roel van Ginkel'
'Alex Hamilton'
'Wilhelmus P. Mul'
'A. Guy Orpen'
'Hirihataya Phetmung'
'Paul G. Pringle'

_publ_section_title
;
 Anatomy of Phobanes. Diastereoselective Synthesis of the Three Isomers of
 n-Butylphobane and a Comparison of their Donor Properties
;
_journal_name_full 'Journal of the American Chemical Society'
_journal_page_first 3078
_journal_page_last 3092
_journal_paper_doi 10.1021/ja808807s
_journal_volume 131
_journal_year 2009
_chemical_formula_moiety 'C24 H46 Cl2 P2 Pt'
_chemical_formula_sum 'C24 H46 Cl2 P2 Pt'
_chemical_formula_weight 662.54
_space_group_IT_number 2
_symmetry_cell_setting triclinic
_symmetry_space_group_name_Hall '-P 1'
_symmetry_space_group_name_H-M 'P -1'
_atom_sites_solution_hydrogens geom
_atom_sites_solution_primary direct
_atom_sites_solution_secondary difmap
_audit_creation_method SHELXL-97
_cell_angle_alpha 96.88(3)
_cell_angle_beta 102.46(3)
_cell_angle_gamma 97.12(3)
_cell_formula_units_Z 1
_cell_length_a 7.7585(16)
_cell_length_b 7.8401(16)
_cell_length_c 11.023(2)
_cell_measurement_reflns_used 7666
_cell_measurement_temperature 100(2)
_cell_measurement_theta_max 27.4815
_cell_measurement_theta_min 2.6485
_cell_volume 642.2(2)
_computing_cell_refinement 'SMART v5.628 (Bruker-AXS, 1997-2002)'
_computing_data_collection 'SMART v5.628 (Bruker-AXS, 1997-2002)'
_computing_data_reduction
;
 SAINT v7.06A (Bruker-AXS, 1997-2003) & SHELXTL v6.14 (Bruker-AXS, 2003)
;
_computing_molecular_graphics 'Bruker SHELXTL'
_computing_publication_material 'Bruker SHELXTL'
_computing_structure_refinement 'SHELXL-97 (Sheldrick, 1997)'
_computing_structure_solution 'SHELXS-97 (Sheldrick, 1990)'
_diffrn_ambient_temperature 100
_diffrn_detector 'CCD plate'
_diffrn_detector_area_resol_mean 8.366
_diffrn_detector_type 'Bruker-AXS SMART APEX'
_diffrn_measured_fraction_theta_full 0.998
_diffrn_measured_fraction_theta_max 0.998
_diffrn_measurement_details 'frames, 0.3\% width'
_diffrn_measurement_device 'three-circle diffractometer'
_diffrn_measurement_device_type 'Bruker-AXS D8'
_diffrn_measurement_method '\w scans'
_diffrn_measurement_specimen_support 'glass fibre'
_diffrn_radiation_collimation monocap
_diffrn_radiation_monochromator graphite
_diffrn_radiation_probe x-ray
_diffrn_radiation_type 'Mo K\a'
_diffrn_radiation_wavelength 0.71074
_diffrn_reflns_av_R_equivalents 0.0231
_diffrn_reflns_av_sigmaI/netI 0.0263
_diffrn_reflns_limit_h_max 10
_diffrn_reflns_limit_h_min -10
_diffrn_reflns_limit_k_max 10
_diffrn_reflns_limit_k_min -10
_diffrn_reflns_limit_l_max 14
_diffrn_reflns_limit_l_min -14
_diffrn_reflns_number 8243
_diffrn_reflns_theta_full 27.48
_diffrn_reflns_theta_max 27.48
_diffrn_reflns_theta_min 2.65
_diffrn_source 'sealed X-ray tube'
_diffrn_source_current 40
_diffrn_source_power 2
_diffrn_source_target Mo
_diffrn_source_voltage 50
_diffrn_standards_decay_% 0
_exptl_absorpt_coefficient_mu 5.806
_exptl_absorpt_correction_T_max 0.240
_exptl_absorpt_correction_T_min 0.173
_exptl_absorpt_correction_type multi-scan
_exptl_absorpt_process_details 'SADABS v2.03 (Sheldrick, 2003)'
_exptl_crystal_colour colorless
_exptl_crystal_density_diffrn 1.713
_exptl_crystal_density_method none
_exptl_crystal_description block
_exptl_crystal_F_000 332
_exptl_crystal_size_max 0.302
_exptl_crystal_size_mid 0.288
_exptl_crystal_size_min 0.243
_refine_diff_density_max 1.079
_refine_diff_density_min -0.821
_refine_diff_density_rms 0.098
_refine_ls_extinction_method none
_refine_ls_goodness_of_fit_ref 1.088
_refine_ls_hydrogen_treatment constr
_refine_ls_matrix_type full
_refine_ls_number_parameters 144
_refine_ls_number_reflns 2941
_refine_ls_number_restraints 0
_refine_ls_restrained_S_all 1.088
_refine_ls_R_factor_all 0.0148
_refine_ls_R_factor_gt 0.0148
_refine_ls_shift/su_max 0.006
_refine_ls_shift/su_mean 0.001
_refine_ls_structure_factor_coef Fsqd
_refine_ls_weighting_details 'calc w=1/[\s^2^(Fo^2^)+(0.0192P)^2^] where P=(Fo^2^+2Fc^2^)/3'
_refine_ls_weighting_scheme calc
_refine_ls_wR_factor_gt 0.0367
_refine_ls_wR_factor_ref 0.0367
_reflns_number_gt 2941
_reflns_number_total 2941
_reflns_threshold_expression >2\s(I)
_cod_data_source_file ja808807s_si_003.cif
_cod_data_source_block 5s_mcm20b-p-1
_cod_database_code 4103973

loop_
_symmetry_equiv_pos_as_xyz
'x, y, z'
'-x, -y, -z'

loop_
_atom_site_label
_atom_site_type_symbol
_atom_site_fract_x
_atom_site_fract_y
_atom_site_fract_z
_atom_site_U_iso_or_equiv
_atom_site_adp_type
_atom_site_occupancy
_atom_site_symmetry_multiplicity
_atom_site_calc_flag
_atom_site_refinement_flags
_atom_site_disorder_assembly
_atom_site_disorder_group
Pt1 Pt 0.5000 0.0000 0.0000 0.00923(4) Uani 0.9711(8) 2 d SP . 1
P1 P 0.36154(7) 0.19686(6) 0.10317(5) 0.01277(11) Uani 1 1 d . A 1
Cl1 Cl 0.27674(7) -0.22277(6) 0.00111(5) 0.01732(11) Uani 1 1 d . B 1
C1 C 0.2037(3) 0.2906(3) -0.00971(19) 0.0172(4) Uani 1 1 d . A 1
H1A H 0.0828 0.2645 0.0057 0.021 Uiso 1 1 calc R A 1
H1B H 0.2381 0.4186 0.0049 0.021 Uiso 1 1 calc R A 1
C2 C 0.1969(3) 0.2219(3) -0.14726(18) 0.0171(4) Uani 1 1 d . A 1
H2A H 0.3177 0.2478 -0.1628 0.021 Uiso 1 1 calc R A 1
H2B H 0.1620 0.0940 -0.1621 0.021 Uiso 1 1 calc R A 1
C3 C 0.0653(3) 0.3015(3) -0.24013(19) 0.0192(4) Uani 1 1 d . A 1
H3A H 0.0997 0.4295 -0.2255 0.023 Uiso 1 1 calc R A 1
H3B H -0.0559 0.2748 -0.2254 0.023 Uiso 1 1 calc R A 1
C4 C 0.0621(4) 0.2312(3) -0.3768(2) 0.0271(5) Uani 1 1 d . A 1
H4A H 0.1819 0.2576 -0.3917 0.041 Uiso 1 1 calc R A 1
H4B H -0.0219 0.2861 -0.4337 0.041 Uiso 1 1 calc R A 1
H4C H 0.0241 0.1050 -0.3924 0.041 Uiso 1 1 calc R A 1
C5 C 0.5111(3) 0.3751(3) 0.21569(19) 0.0165(4) Uani 1 1 d . A 1
H5 H 0.5841 0.4426 0.1679 0.020 Uiso 1 1 calc R A 1
C6 C 0.4047(3) 0.5007(3) 0.2759(2) 0.0204(4) Uani 1 1 d . A 1
H6A H 0.4907 0.5955 0.3334 0.024 Uiso 1 1 calc R A 1
H6B H 0.3342 0.5540 0.2086 0.024 Uiso 1 1 calc R A 1
C7 C 0.2780(3) 0.4206(3) 0.3492(2) 0.0218(4) Uani 1 1 d . A 1
H7A H 0.2026 0.5071 0.3710 0.026 Uiso 1 1 calc R A 1
H7B H 0.3495 0.3946 0.4288 0.026 Uiso 1 1 calc R A 1
C8 C 0.1552(3) 0.2521(3) 0.2775(2) 0.0212(4) Uani 1 1 d . A 1
H8A H 0.0929 0.1995 0.3366 0.025 Uiso 1 1 calc R A 1
H8B H 0.0630 0.2842 0.2106 0.025 Uiso 1 1 calc R A 1
C9 C 0.2473(3) 0.1126(3) 0.21666(19) 0.0177(4) Uani 1 1 d . A 1
H9 H 0.1524 0.0141 0.1705 0.021 Uiso 1 1 calc R A 1
C10 C 0.3868(3) 0.0377(3) 0.3098(2) 0.0228(5) Uani 1 1 d . A 1
H10A H 0.4274 -0.0585 0.2620 0.027 Uiso 1 1 calc R A 1
H10B H 0.3263 -0.0132 0.3705 0.027 Uiso 1 1 calc R A 1
C11 C 0.5541(3) 0.1663(3) 0.3852(2) 0.0233(5) Uani 1 1 d . A 1
H11A H 0.5205 0.2370 0.4545 0.028 Uiso 1 1 calc R A 1
H11B H 0.6451 0.0982 0.4236 0.028 Uiso 1 1 calc R A 1
C12 C 0.6398(3) 0.2901(3) 0.3091(2) 0.0209(4) Uani 1 1 d . A 1
H12A H 0.7114 0.2246 0.2614 0.025 Uiso 1 1 calc R A 1
H12B H 0.7236 0.3840 0.3690 0.025 Uiso 1 1 calc R A 1
PtX Pt 0.0507(7) -0.4436(7) -0.0014(5) 0.0136(17) Uani 0.0145(4) 1 d P . 2

loop_
_atom_site_aniso_label
_atom_site_aniso_U_11
_atom_site_aniso_U_22
_atom_site_aniso_U_33
_atom_site_aniso_U_23
_atom_site_aniso_U_13
_atom_site_aniso_U_12
Pt1 0.01022(6) 0.00824(6) 0.00929(6) 0.00167(4) 0.00205(4) 0.00171(4)
P1 0.0144(2) 0.0125(2) 0.0115(2) 0.00205(18) 0.00278(19) 0.00299(19)
Cl1 0.0173(2) 0.0135(2) 0.0212(2) 0.00111(18) 0.00753(19) -0.00145(18)
C1 0.0186(10) 0.0195(10) 0.0140(9) 0.0028(7) 0.0021(8) 0.0072(8)
C2 0.0193(10) 0.0183(10) 0.0132(9) 0.0025(7) 0.0010(8) 0.0057(8)
C3 0.0200(11) 0.0201(10) 0.0174(10) 0.0046(8) 0.0013(8) 0.0058(8)
C4 0.0313(13) 0.0334(13) 0.0167(10) 0.0044(9) 0.0020(9) 0.0107(10)
C5 0.0183(10) 0.0154(9) 0.0148(9) 0.0009(7) 0.0028(8) 0.0024(8)
C6 0.0257(12) 0.0169(10) 0.0170(10) -0.0014(8) 0.0027(8) 0.0055(9)
C7 0.0267(12) 0.0243(11) 0.0164(10) 0.0010(8) 0.0066(9) 0.0107(9)
C8 0.0228(11) 0.0258(11) 0.0176(10) 0.0039(8) 0.0082(8) 0.0075(9)
C9 0.0196(11) 0.0182(10) 0.0165(10) 0.0034(8) 0.0068(8) 0.0019(8)
C10 0.0313(13) 0.0224(11) 0.0175(10) 0.0079(8) 0.0072(9) 0.0071(9)
C11 0.0277(12) 0.0275(12) 0.0155(10) 0.0048(8) 0.0019(9) 0.0108(9)
C12 0.0187(11) 0.0239(11) 0.0175(10) -0.0006(8) -0.0004(8) 0.0045(9)
PtX 0.006(3) 0.017(3) 0.018(3) 0.0052(19) 0.0040(18) -0.0011(17)

loop_
_atom_type_symbol
_atom_type_description
_atom_type_scat_dispersion_real
_atom_type_scat_dispersion_imag
_atom_type_scat_source
C C 0.0033 0.0016 'International Tables Vol C Tables 4.2.6.8 and 6.1.1.4'
H H 0.0000 0.0000 'International Tables Vol C Tables 4.2.6.8 and 6.1.1.4'
P P 0.1023 0.0942 'International Tables Vol C Tables 4.2.6.8 and 6.1.1.4'
Cl Cl 0.1484 0.1585 'International Tables Vol C Tables 4.2.6.8 and 6.1.1.4'
Pt Pt -1.7033 8.3905 'International Tables Vol C Tables 4.2.6.8 and 6.1.1.4'

loop_
_geom_angle_atom_site_label_1
_geom_angle_atom_site_label_2
_geom_angle_atom_site_label_3
_geom_angle
_geom_angle_site_symmetry_1
_geom_angle_site_symmetry_3
Cl1 Pt1 Cl1 180.00(3) 2_655 .
Cl1 Pt1 P1 89.37(3) 2_655 .
Cl1 Pt1 P1 90.63(3) . .
Cl1 Pt1 P1 90.63(3) 2_655 2_655
Cl1 Pt1 P1 89.37(3) . 2_655
P1 Pt1 P1 180.00(3) . 2_655
C9 P1 C1 109.05(10) . .
C9 P1 C5 95.79(10) . .
C1 P1 C5 108.81(10) . .
C9 P1 Pt1 115.35(7) . .
C1 P1 Pt1 110.82(7) . .
C5 P1 Pt1 115.99(7) . .
C2 C1 P1 113.35(14) . .
C2 C1 H1A 108.9 . .
P1 C1 H1A 108.9 . .
C2 C1 H1B 108.9 . .
P1 C1 H1B 108.9 . .
H1A C1 H1B 107.7 . .
C3 C2 C1 112.75(17) . .
C3 C2 H2A 109.0 . .
C1 C2 H2A 109.0 . .
C3 C2 H2B 109.0 . .
C1 C2 H2B 109.0 . .
H2A C2 H2B 107.8 . .
C2 C3 C4 111.61(18) . .
C2 C3 H3A 109.3 . .
C4 C3 H3A 109.3 . .
C2 C3 H3B 109.3 . .
C4 C3 H3B 109.3 . .
H3A C3 H3B 108.0 . .
C6 C5 C12 115.26(17) . .
C6 C5 P1 111.50(15) . .
C12 C5 P1 106.91(14) . .
C6 C5 H5 107.6 . .
C12 C5 H5 107.6 . .
P1 C5 H5 107.6 . .
C7 C6 C5 115.85(18) . .
C7 C6 H6A 108.3 . .
C5 C6 H6A 108.3 . .
C7 C6 H6B 108.3 . .
C5 C6 H6B 108.3 . .
H6A C6 H6B 107.4 . .
C6 C7 C8 114.01(18) . .
C6 C7 H7A 108.8 . .
C8 C7 H7A 108.8 . .
C6 C7 H7B 108.8 . .
C8 C7 H7B 108.8 . .
H7A C7 H7B 107.6 . .
C9 C8 C7 116.28(19) . .
C9 C8 H8A 108.2 . .
C7 C8 H8A 108.2 . .
C9 C8 H8B 108.2 . .
C7 C8 H8B 108.2 . .
H8A C8 H8B 107.4 . .
C8 C9 C10 115.10(18) . .
C8 C9 P1 111.31(15) . .
C10 C9 P1 106.70(15) . .
C8 C9 H9 107.8 . .
C10 C9 H9 107.8 . .
P1 C9 H9 107.8 . .
C9 C10 C11 116.72(18) . .
C9 C10 H10A 108.1 . .
C11 C10 H10A 108.1 . .
C9 C10 H10B 108.1 . .
C11 C10 H10B 108.1 . .
H10A C10 H10B 107.3 . .
C12 C11 C10 115.50(18) . .
C12 C11 H11A 108.4 . .
C10 C11 H11A 108.4 . .
C12 C11 H11B 108.4 . .
C10 C11 H11B 108.4 . .
H11A C11 H11B 107.5 . .
C11 C12 C5 116.64(19) . .
C11 C12 H12A 108.1 . .
C5 C12 H12A 108.1 . .
C11 C12 H12B 108.1 . .
C5 C12 H12B 108.1 . .
H12A C12 H12B 107.3 . .

loop_
_geom_bond_atom_site_label_1
_geom_bond_atom_site_label_2
_geom_bond_distance
_geom_bond_site_symmetry_2
Pt1 Cl1 2.3054(9) 2_655
Pt1 Cl1 2.3054(9) .
Pt1 P1 2.3124(8) .
Pt1 P1 2.3124(8) 2_655
P1 C9 1.822(2) .
P1 C1 1.837(2) .
P1 C5 1.843(2) .
C1 C2 1.534(3) .
C1 H1A 0.9900 .
C1 H1B 0.9900 .
C2 C3 1.529(3) .
C2 H2A 0.9900 .
C2 H2B 0.9900 .
C3 C4 1.535(3) .
C3 H3A 0.9900 .
C3 H3B 0.9900 .
C4 H4A 0.9800 .
C4 H4B 0.9800 .
C4 H4C 0.9800 .
C5 C6 1.541(3) .
C5 C12 1.545(3) .
C5 H5 1.0000 .
C6 C7 1.525(3) .
C6 H6A 0.9900 .
C6 H6B 0.9900 .
C7 C8 1.546(3) .
C7 H7A 0.9900 .
C7 H7B 0.9900 .
C8 C9 1.543(3) .
C8 H8A 0.9900 .
C8 H8B 0.9900 .
C9 C10 1.547(3) .
C9 H9 1.0000 .
C10 C11 1.550(3) .
C10 H10A 0.9900 .
C10 H10B 0.9900 .
C11 C12 1.537(3) .
C11 H11A 0.9900 .
C11 H11B 0.9900 .
C12 H12A 0.9900 .
C12 H12B 0.9900 .
PtX PtX 1.116(11) 2_545

loop_
_geom_torsion_atom_site_label_1
_geom_torsion_atom_site_label_2
_geom_torsion_atom_site_label_3
_geom_torsion_atom_site_label_4
_geom_torsion
_geom_torsion_site_symmetry_1
Cl1 Pt1 P1 C9 -145.38(8) 2_655
Cl1 Pt1 P1 C9 34.62(8) .
Cl1 Pt1 P1 C1 90.11(9) 2_655
Cl1 Pt1 P1 C1 -89.89(9) .
Cl1 Pt1 P1 C5 -34.58(8) 2_655
Cl1 Pt1 P1 C5 145.42(8) .
C9 P1 C1 C2 -128.52(16) .
C5 P1 C1 C2 128.17(16) .
Pt1 P1 C1 C2 -0.50(18) .
P1 C1 C2 C3 -179.85(15) .
C1 C2 C3 C4 179.68(19) .
C9 P1 C5 C6 -59.69(16) .
C1 P1 C5 C6 52.71(17) .
Pt1 P1 C5 C6 178.43(12) .
C9 P1 C5 C12 67.11(16) .
C1 P1 C5 C12 179.52(14) .
Pt1 P1 C5 C12 -54.77(15) .
C12 C5 C6 C7 -62.4(3) .
P1 C5 C6 C7 59.7(2) .
C5 C6 C7 C8 -48.9(3) .
C6 C7 C8 C9 48.8(3) .
C7 C8 C9 C10 62.2(3) .
C7 C8 C9 P1 -59.4(2) .
C1 P1 C9 C8 -53.01(18) .
C5 P1 C9 C8 59.20(17) .
Pt1 P1 C9 C8 -178.43(12) .
C1 P1 C9 C10 -179.34(14) .
C5 P1 C9 C10 -67.13(16) .
Pt1 P1 C9 C10 55.24(16) .
C8 C9 C10 C11 -63.9(3) .
P1 C9 C10 C11 60.2(2) .
C9 C10 C11 C12 -43.8(3) .
C10 C11 C12 C5 43.6(3) .
C6 C5 C12 C11 65.0(3) .
P1 C5 C12 C11 -59.5(2) .
